data_7029805
loop_
_publ_author_name
'Zhang, Lei'
'Kuang, Xiaofei'
'Wu, Xiaoyuan'
'Yang, Wenbin'
'Lu, Canzhong'

_publ_section_title
;
 Supramolecular interactions induced hinge-like motion of a metal-organic
 framework accompanied by anisotropic thermal expansion.
;
_journal_issue 19
_journal_name_full 'Dalton transactions (Cambridge, England : 2003)'
_journal_page_first 7146
_journal_page_last 7152
_journal_paper_doi 10.1039/c3dt53580k
_journal_volume 43
_journal_year 2014
_chemical_formula_sum 'C72 H48 Ag4 Mo8 N24 O26'
_chemical_formula_weight 2864.34
_chemical_name_systematic
; 
 ? 
;
_space_group_IT_number 15
_symmetry_cell_setting monoclinic
_symmetry_space_group_name_Hall '-C 2yc'
_symmetry_space_group_name_H-M 'C 1 2/c 1'
_atom_sites_solution_hydrogens geom
_atom_sites_solution_primary direct
_atom_sites_solution_secondary difmap
_audit_creation_method SHELXL-97
_cell_angle_alpha 90.00
_cell_angle_beta 115.265(5)
_cell_angle_gamma 90.00
_cell_formula_units_Z 4
_cell_length_a 22.0870(8)
_cell_length_b 16.3172(4)
_cell_length_c 25.6279(10)
_cell_measurement_reflns_used 15701
_cell_measurement_temperature 160.01(10)
_cell_measurement_theta_max 29.1600
_cell_measurement_theta_min 3.2270
_cell_volume 8352.7(6)
_computing_structure_refinement 'SHELXL-97 (Sheldrick, 1997)'
_computing_structure_solution 'SHELXS-97 (Sheldrick, 1990)'
_diffrn_ambient_temperature 160.01(10)
_diffrn_detector_area_resol_mean 10.3503
_diffrn_measured_fraction_theta_full 0.958
_diffrn_measured_fraction_theta_max 0.958
_diffrn_measurement_device_type 'SuperNova, Dual, Cu at zero, Atlas'
_diffrn_measurement_method '\w scans'
_diffrn_radiation_monochromator mirror
_diffrn_radiation_source 'SuperNova (Mo) X-ray Source'
_diffrn_radiation_type MoK\a
_diffrn_radiation_wavelength 0.71073
_diffrn_reflns_av_R_equivalents 0.0276
_diffrn_reflns_av_sigmaI/netI 0.0332
_diffrn_reflns_limit_h_max 26
_diffrn_reflns_limit_h_min -26
_diffrn_reflns_limit_k_max 19
_diffrn_reflns_limit_k_min -14
_diffrn_reflns_limit_l_max 30
_diffrn_reflns_limit_l_min -27
_diffrn_reflns_number 17987
_diffrn_reflns_theta_full 25.00
_diffrn_reflns_theta_max 25.00
_diffrn_reflns_theta_min 3.07
_exptl_absorpt_coefficient_mu 2.165
_exptl_absorpt_correction_T_max 1.00000
_exptl_absorpt_correction_T_min 0.68046
_exptl_absorpt_correction_type multi-scan
_exptl_crystal_colour brown
_exptl_crystal_density_diffrn 2.278
_exptl_crystal_density_method 'not measured'
_exptl_crystal_description block-like
_exptl_crystal_F_000 5520
_exptl_crystal_size_max 0.31
_exptl_crystal_size_mid 0.14
_exptl_crystal_size_min 0.10
_refine_diff_density_max 2.008
_refine_diff_density_min -1.857
_refine_diff_density_rms 0.143
_refine_ls_extinction_method none
_refine_ls_goodness_of_fit_ref 1.051
_refine_ls_hydrogen_treatment constr
_refine_ls_matrix_type full
_refine_ls_number_parameters 605
_refine_ls_number_reflns 7059
_refine_ls_number_restraints 0
_refine_ls_restrained_S_all 1.051
_refine_ls_R_factor_all 0.0416
_refine_ls_R_factor_gt 0.0348
_refine_ls_shift/su_max 0.001
_refine_ls_shift/su_mean 0.000
_refine_ls_structure_factor_coef Fsqd
_refine_ls_weighting_details 'calc w=1/[\s^2^(Fo^2^)+(0.0438P)^2^+77.3691P] where P=(Fo^2^+2Fc^2^)/3'
_refine_ls_weighting_scheme calc
_refine_ls_wR_factor_gt 0.0898
_refine_ls_wR_factor_ref 0.0950
_reflns_number_gt 6175
_reflns_number_total 7059
_reflns_threshold_expression >2sigma(I)
_cod_data_source_file c3dt53580k2.cif
_cod_data_source_block B_160K
_cod_depositor_comments
;Adding full bibliography for
 ./tmp-cod-update-bibliographies-12899/cifs/7029805.cif.
;
_cod_original_cell_volume 8352.7(5)
_cod_original_sg_symbol_H-M C2/c
_cod_database_code 7029805

loop_
_symmetry_equiv_pos_as_xyz
'x, y, z'
'-x, y, -z+1/2'
'x+1/2, y+1/2, z'
'-x+1/2, y+1/2, -z+1/2'
'-x, -y, -z'
'x, -y, z-1/2'
'-x+1/2, -y+1/2, -z'
'x+1/2, -y+1/2, z-1/2'

loop_
_atom_site_label
_atom_site_type_symbol
_atom_site_fract_x
_atom_site_fract_y
_atom_site_fract_z
_atom_site_U_iso_or_equiv
_atom_site_adp_type
_atom_site_occupancy
_atom_site_symmetry_multiplicity
_atom_site_calc_flag
_atom_site_refinement_flags
Ag1 Ag -0.17704(2) 0.25212(3) -0.132771(18) 0.02484(12) Uani 1 1 d .
Ag2 Ag 0.34397(2) 0.45717(3) 0.367761(18) 0.02273(12) Uani 1 1 d .
C17 C 0.6237(2) 0.2568(3) 0.5024(2) 0.0136(11) Uani 1 1 d .
C21 C 0.7353(3) 0.0652(3) 0.3882(2) 0.0183(11) Uani 1 1 d .
H21A H 0.7134 0.0586 0.3484 0.022 Uiso 1 1 calc R
C22 C 0.2776(3) 0.6377(3) 0.0089(2) 0.0188(11) Uani 1 1 d .
H22A H 0.2985 0.6340 0.0489 0.023 Uiso 1 1 calc R
C26 C 0.0033(3) 0.3837(3) -0.0035(2) 0.0157(11) Uani 1 1 d .
H26A H 0.0228 0.3822 0.0366 0.019 Uiso 1 1 calc R
C27 C -0.0565(3) 0.3433(3) -0.0352(2) 0.0183(11) Uani 1 1 d .
H27A H -0.0767 0.3152 -0.0152 0.022 Uiso 1 1 calc R
C28 C 0.2196(2) 0.6521(3) -0.1081(2) 0.0166(11) Uani 1 1 d .
H28A H 0.1996 0.6565 -0.1481 0.020 Uiso 1 1 calc R
C29 C 0.5332(3) 0.3121(3) 0.4112(2) 0.0193(12) Uani 1 1 d .
H29A H 0.5550 0.2912 0.3900 0.023 Uiso 1 1 calc R
C30 C 0.0977(2) 0.4699(3) 0.0010(2) 0.0148(11) Uani 1 1 d .
C31 C 0.7981(2) 0.0840(3) 0.5049(2) 0.0157(11) Uani 1 1 d .
H31A H 0.8204 0.0883 0.5449 0.019 Uiso 1 1 calc R
C33 C 0.5598(2) 0.3019(3) 0.4701(2) 0.0156(11) Uani 1 1 d .
C35 C 0.1792(3) 0.4563(4) 0.1815(2) 0.0238(13) Uani 1 1 d .
H35A H 0.1352 0.4388 0.1616 0.029 Uiso 1 1 calc R
C36 C 0.0334(2) 0.4262(3) -0.0329(2) 0.0136(10) Uani 1 1 d .
C37 C 0.7098(3) 0.2269(3) 0.5876(2) 0.0156(11) Uani 1 1 d .
C38 C 0.7433(3) 0.2373(3) 0.6514(2) 0.0172(11) Uani 1 1 d .
C39 C 0.5259(3) 0.3352(3) 0.5001(2) 0.0192(11) Uani 1 1 d .
H39A H 0.5430 0.3305 0.5400 0.023 Uiso 1 1 calc R
C40 C 0.1804(3) 0.5023(3) 0.0884(2) 0.0167(11) Uani 1 1 d .
C41 C 0.1825(2) 0.5517(3) 0.0067(2) 0.0147(11) Uani 1 1 d .
C42 C 0.8260(3) 0.0408(3) 0.4741(2) 0.0164(11) Uani 1 1 d .
H42A H 0.8680 0.0176 0.4944 0.020 Uiso 1 1 calc R
C43 C 0.2151(2) 0.6013(3) -0.0226(2) 0.0151(11) Uani 1 1 d .
C44 C 0.1855(3) 0.6098(3) -0.0818(2) 0.0151(11) Uani 1 1 d .
H44A H 0.1435 0.5875 -0.1037 0.018 Uiso 1 1 calc R
C45 C 0.7362(2) 0.1209(3) 0.4749(2) 0.0141(11) Uani 1 1 d .
C46 C 0.3079(3) 0.5048(4) 0.2427(2) 0.0252(13) Uani 1 1 d .
H46A H 0.3521 0.5212 0.2634 0.030 Uiso 1 1 calc R
C47 C 0.4666(3) 0.3753(4) 0.4693(2) 0.0222(12) Uani 1 1 d .
H47A H 0.4443 0.3976 0.4896 0.027 Uiso 1 1 calc R
C48 C 0.7056(2) 0.1721(3) 0.5052(2) 0.0147(11) Uani 1 1 d .
C49 C 0.3081(3) 0.6797(3) -0.0211(2) 0.0200(12) Uani 1 1 d .
H49A H 0.3497 0.7036 -0.0001 0.024 Uiso 1 1 calc R
C50 C 0.4728(3) 0.3544(3) 0.3840(2) 0.0193(12) Uani 1 1 d .
H50A H 0.4553 0.3621 0.3443 0.023 Uiso 1 1 calc R
C51 C -0.0564(3) 0.3835(3) -0.1204(2) 0.0217(12) Uani 1 1 d .
H51A H -0.0761 0.3824 -0.1606 0.026 Uiso 1 1 calc R
C52 C 0.0023(3) 0.4272(3) -0.0929(2) 0.0196(12) Uani 1 1 d .
H52A H 0.0205 0.4565 -0.1139 0.023 Uiso 1 1 calc R
C53 C 0.7040(3) 0.1103(3) 0.4152(2) 0.0175(11) Uani 1 1 d .
H53A H 0.6621 0.1334 0.3939 0.021 Uiso 1 1 calc R
C54 C 0.2782(3) 0.5166(3) 0.1833(2) 0.0219(12) Uani 1 1 d .
H54A H 0.3022 0.5402 0.1648 0.026 Uiso 1 1 calc R
C55 C 0.2123(3) 0.4924(3) 0.1520(2) 0.0191(11) Uani 1 1 d .
C56 C 0.8283(3) 0.2071(4) 0.7446(2) 0.0285(14) Uani 1 1 d .
H56A H 0.8677 0.1795 0.7672 0.034 Uiso 1 1 calc R
C57 C 0.7154(3) 0.2894(4) 0.6781(2) 0.0247(13) Uani 1 1 d .
H57A H 0.6773 0.3198 0.6563 0.030 Uiso 1 1 calc R
C58 C 0.8023(3) 0.1975(3) 0.6851(2) 0.0220(12) Uani 1 1 d .
H58A H 0.8240 0.1651 0.6685 0.026 Uiso 1 1 calc R
C59 C 0.2119(3) 0.4465(4) 0.2404(2) 0.0256(13) Uani 1 1 d .
H59A H 0.1890 0.4221 0.2595 0.031 Uiso 1 1 calc R
C60 C 0.7450(3) 0.2953(4) 0.7372(3) 0.0267(13) Uani 1 1 d .
H60A H 0.7257 0.3300 0.7547 0.032 Uiso 1 1 calc R
N1 N -0.0867(2) 0.3426(3) -0.09278(19) 0.0187(10) Uani 1 1 d .
N2 N 0.2800(2) 0.6872(3) -0.0786(2) 0.0181(10) Uani 1 1 d .
N3 N 0.2759(2) 0.4709(3) 0.2717(2) 0.0255(11) Uani 1 1 d .
N4 N 0.1228(2) 0.4627(3) 0.05890(18) 0.0169(9) Uani 1 1 d .
N5 N 0.1263(2) 0.5112(3) -0.02685(18) 0.0146(9) Uani 1 1 d .
N6 N 0.2115(2) 0.5499(3) 0.06485(19) 0.0174(10) Uani 1 1 d .
N7 N 0.4390(2) 0.3843(3) 0.41210(19) 0.0199(10) Uani 1 1 d .
N8 N 0.7957(2) 0.0303(3) 0.41656(18) 0.0154(9) Uani 1 1 d .
N9 N 0.8004(2) 0.2536(3) 0.7713(2) 0.0244(11) Uani 1 1 d .
N10 N 0.6480(2) 0.2105(3) 0.47260(18) 0.0156(9) Uani 1 1 d .
N11 N 0.7382(2) 0.1775(3) 0.56314(18) 0.0161(9) Uani 1 1 d .
N12 N 0.6529(2) 0.2681(3) 0.55923(18) 0.0165(9) Uani 1 1 d .
Mo1 Mo 0.5000 0.46036(5) 0.2500 0.03136(19) Uani 1 2 d S
Mo2 Mo 0.49868(2) 0.58819(3) 0.360442(19) 0.01540(12) Uani 1 1 d .
Mo3 Mo 0.48952(2) 0.79183(3) 0.356363(19) 0.01579(12) Uani 1 1 d .
Mo4 Mo 0.5000 0.90515(5) 0.2500 0.02659(18) Uani 1 2 d S
Mo5 Mo 0.40861(2) 0.69328(3) 0.20926(2) 0.01532(12) Uani 1 1 d .
O1 O 0.5618(4) 0.3962(4) 0.2947(3) 0.091(3) Uani 1 1 d .
O2 O 0.4650(2) 0.5127(3) 0.29310(18) 0.0318(10) Uani 1 1 d .
O3 O 0.5524(2) 0.5237(3) 0.41262(19) 0.0355(10) Uani 1 1 d .
O4 O 0.4267(2) 0.5823(3) 0.36940(18) 0.0338(10) Uani 1 1 d .
O5 O 0.5334(2) 0.6898(3) 0.39344(17) 0.0282(9) Uani 1 1 d .
O6 O 0.4484(2) 0.6851(3) 0.28598(18) 0.0360(11) Uani 1 1 d .
O7 O 0.4249(2) 0.6036(3) 0.1773(2) 0.0357(11) Uani 1 1 d .
O8 O 0.3240(2) 0.6990(3) 0.1835(2) 0.0356(11) Uani 1 1 d .
O9 O 0.4209(2) 0.7871(3) 0.37061(19) 0.0343(10) Uani 1 1 d .
O10 O 0.5407(2) 0.8573(3) 0.40609(18) 0.0343(10) Uani 1 1 d .
O11 O 0.4503(2) 0.8586(3) 0.28769(18) 0.0316(10) Uani 1 1 d .
O12 O 0.4368(2) 0.7828(3) 0.18538(18) 0.0297(10) Uani 1 1 d .
O13 O 0.5568(2) 0.9668(3) 0.3001(2) 0.0422(12) Uani 1 1 d .

loop_
_atom_site_aniso_label
_atom_site_aniso_U_11
_atom_site_aniso_U_22
_atom_site_aniso_U_33
_atom_site_aniso_U_23
_atom_site_aniso_U_13
_atom_site_aniso_U_12
Ag1 0.0258(2) 0.0332(3) 0.0143(2) 0.00061(18) 0.0074(2) -0.01141(19)
Ag2 0.0184(2) 0.0337(3) 0.0142(2) 0.00158(18) 0.00502(19) 0.01025(18)
C17 0.016(3) 0.011(2) 0.016(3) 0.005(2) 0.009(2) 0.000(2)
C21 0.018(3) 0.022(3) 0.014(3) 0.001(2) 0.006(2) 0.003(2)
C22 0.020(3) 0.018(3) 0.014(3) 0.000(2) 0.003(2) -0.002(2)
C26 0.016(3) 0.019(3) 0.011(3) 0.000(2) 0.004(2) -0.002(2)
C27 0.020(3) 0.017(3) 0.019(3) 0.003(2) 0.010(2) -0.002(2)
C28 0.014(3) 0.019(3) 0.014(3) 0.004(2) 0.004(2) 0.003(2)
C29 0.018(3) 0.024(3) 0.018(3) -0.003(2) 0.009(2) 0.001(2)
C30 0.015(3) 0.013(3) 0.017(3) -0.001(2) 0.006(2) 0.005(2)
C31 0.013(3) 0.018(3) 0.014(3) 0.001(2) 0.003(2) 0.000(2)
C33 0.013(3) 0.017(3) 0.014(3) 0.001(2) 0.003(2) 0.001(2)
C35 0.013(3) 0.038(3) 0.016(3) 0.000(3) 0.002(2) -0.004(2)
C36 0.012(2) 0.015(3) 0.013(3) 0.002(2) 0.005(2) 0.005(2)
C37 0.016(3) 0.019(3) 0.012(3) 0.002(2) 0.006(2) 0.000(2)
C38 0.018(3) 0.018(3) 0.015(3) -0.002(2) 0.007(2) -0.001(2)
C39 0.021(3) 0.024(3) 0.012(3) -0.001(2) 0.007(2) 0.004(2)
C40 0.015(3) 0.016(3) 0.016(3) -0.001(2) 0.004(2) 0.003(2)
C41 0.015(3) 0.011(2) 0.017(3) 0.001(2) 0.006(2) 0.002(2)
C42 0.014(3) 0.017(3) 0.018(3) 0.001(2) 0.007(2) 0.002(2)
C43 0.017(3) 0.010(2) 0.021(3) 0.000(2) 0.010(2) 0.002(2)
C44 0.013(3) 0.012(3) 0.019(3) 0.000(2) 0.005(2) 0.001(2)
C45 0.017(3) 0.012(3) 0.013(3) 0.002(2) 0.007(2) -0.003(2)
C46 0.020(3) 0.029(3) 0.019(3) -0.002(2) 0.001(3) -0.003(2)
C47 0.017(3) 0.032(3) 0.020(3) -0.003(2) 0.010(3) 0.009(2)
C48 0.015(3) 0.010(2) 0.019(3) 0.003(2) 0.008(2) -0.002(2)
C49 0.017(3) 0.021(3) 0.020(3) 0.000(2) 0.005(3) -0.005(2)
C50 0.017(3) 0.026(3) 0.012(3) -0.001(2) 0.004(2) 0.002(2)
C51 0.021(3) 0.028(3) 0.016(3) -0.001(2) 0.007(3) -0.004(2)
C52 0.022(3) 0.018(3) 0.021(3) 0.003(2) 0.012(3) -0.001(2)
C53 0.015(3) 0.014(3) 0.021(3) 0.003(2) 0.006(2) 0.003(2)
C54 0.022(3) 0.019(3) 0.022(3) -0.002(2) 0.007(3) -0.005(2)
C55 0.018(3) 0.021(3) 0.015(3) 0.001(2) 0.004(2) 0.001(2)
C56 0.024(3) 0.041(4) 0.016(3) 0.004(3) 0.005(3) 0.008(3)
C57 0.023(3) 0.033(3) 0.019(3) 0.002(3) 0.009(3) 0.009(3)
C58 0.023(3) 0.022(3) 0.021(3) 0.000(2) 0.009(3) 0.005(2)
C59 0.021(3) 0.038(4) 0.016(3) 0.006(3) 0.006(3) 0.001(3)
C60 0.033(3) 0.028(3) 0.021(3) -0.005(3) 0.013(3) 0.003(3)
N1 0.016(2) 0.021(2) 0.017(2) -0.0032(19) 0.005(2) -0.0015(19)
N2 0.021(2) 0.015(2) 0.020(3) 0.0018(19) 0.010(2) -0.0019(18)
N3 0.027(3) 0.029(3) 0.016(2) 0.002(2) 0.005(2) 0.004(2)
N4 0.016(2) 0.019(2) 0.013(2) 0.0010(18) 0.005(2) -0.0018(18)
N5 0.015(2) 0.013(2) 0.017(2) -0.0017(18) 0.008(2) -0.0005(17)
N6 0.016(2) 0.020(2) 0.016(2) 0.0006(19) 0.006(2) -0.0041(18)
N7 0.018(2) 0.024(3) 0.013(2) 0.0012(19) 0.003(2) 0.0026(19)
N8 0.019(2) 0.012(2) 0.017(2) -0.0030(18) 0.009(2) 0.0009(18)
N9 0.025(3) 0.032(3) 0.014(2) -0.003(2) 0.007(2) 0.002(2)
N10 0.013(2) 0.018(2) 0.014(2) -0.0012(18) 0.004(2) -0.0017(18)
N11 0.013(2) 0.021(2) 0.014(2) -0.0024(18) 0.005(2) 0.0021(18)
N12 0.016(2) 0.019(2) 0.014(2) 0.0004(18) 0.007(2) 0.0016(18)
Mo1 0.0315(4) 0.0402(5) 0.0350(5) 0.000 0.0262(4) 0.000
Mo2 0.0169(2) 0.0188(2) 0.0096(2) 0.00077(18) 0.0048(2) 0.00044(18)
Mo3 0.0195(2) 0.0165(2) 0.0128(2) -0.00270(18) 0.0082(2) 0.00086(18)
Mo4 0.0243(4) 0.0404(5) 0.0157(4) 0.000 0.0092(3) 0.000
Mo5 0.0129(2) 0.0149(2) 0.0156(3) 0.00165(18) 0.0037(2) 0.00011(17)
O1 0.107(5) 0.090(5) 0.119(6) 0.067(5) 0.090(5) 0.066(4)
O2 0.043(3) 0.026(2) 0.027(2) -0.0012(18) 0.015(2) 0.0003(19)
O3 0.033(2) 0.040(3) 0.028(2) 0.009(2) 0.007(2) 0.002(2)
O4 0.029(2) 0.044(3) 0.028(2) -0.004(2) 0.012(2) -0.009(2)
O5 0.029(2) 0.033(2) 0.022(2) -0.0014(18) 0.011(2) -0.0028(18)
O6 0.052(3) 0.028(2) 0.021(2) 0.0014(18) 0.008(2) -0.001(2)
O7 0.043(3) 0.030(2) 0.043(3) -0.009(2) 0.028(2) -0.012(2)
O8 0.017(2) 0.030(2) 0.052(3) 0.018(2) 0.008(2) 0.0007(18)
O9 0.029(2) 0.037(3) 0.037(3) -0.002(2) 0.015(2) 0.001(2)
O10 0.039(3) 0.039(3) 0.030(2) -0.011(2) 0.019(2) -0.012(2)
O11 0.037(2) 0.031(2) 0.030(2) -0.0034(19) 0.017(2) 0.0029(19)
O12 0.033(2) 0.030(2) 0.033(2) -0.0005(19) 0.021(2) -0.0007(19)
O13 0.047(3) 0.043(3) 0.033(3) -0.001(2) 0.014(2) -0.001(2)

loop_
_atom_type_symbol
_atom_type_description
_atom_type_scat_dispersion_real
_atom_type_scat_dispersion_imag
_atom_type_scat_source
C C 0.0033 0.0016 'International Tables Vol C Tables 4.2.6.8 and 6.1.1.4'
H H 0.0000 0.0000 'International Tables Vol C Tables 4.2.6.8 and 6.1.1.4'
N N 0.0061 0.0033 'International Tables Vol C Tables 4.2.6.8 and 6.1.1.4'
O O 0.0106 0.0060 'International Tables Vol C Tables 4.2.6.8 and 6.1.1.4'
Mo Mo -1.6832 0.6857 'International Tables Vol C Tables 4.2.6.8 and 6.1.1.4'
Ag Ag -0.8971 1.1015 'International Tables Vol C Tables 4.2.6.8 and 6.1.1.4'

loop_
_geom_angle_atom_site_label_1
_geom_angle_atom_site_label_2
_geom_angle_atom_site_label_3
_geom_angle
_geom_angle_site_symmetry_1
_geom_angle_site_symmetry_3
N2 Ag1 N9 135.25(17) 3_445 1_454
N2 Ag1 N1 122.17(16) 3_445 .
N9 Ag1 N1 102.58(16) 1_454 .
N7 Ag2 N3 129.69(16) . .
N7 Ag2 N8 123.33(16) . 3_455
N3 Ag2 N8 106.95(16) . 3_455
N12 C17 N10 125.3(5) . .
N12 C17 C33 116.2(4) . .
N10 C17 C33 118.5(4) . .
N8 C21 C53 123.3(5) . .
C43 C22 C49 118.6(5) . .
C36 C26 C27 118.6(5) . .
N1 C27 C26 123.5(5) . .
N2 C28 C44 123.4(5) . .
C33 C29 C50 118.4(5) . .
N5 C30 N4 124.9(5) . .
N5 C30 C36 119.0(4) . .
N4 C30 C36 116.1(4) . .
C42 C31 C45 118.5(5) . .
C29 C33 C39 118.8(5) . .
C29 C33 C17 121.8(5) . .
C39 C33 C17 119.4(5) . .
C59 C35 C55 119.8(5) . .
C26 C36 C52 118.7(5) . .
C26 C36 C30 118.8(4) . .
C52 C36 C30 122.4(5) . .
N11 C37 N12 124.9(5) . .
N11 C37 C38 118.3(5) . .
N12 C37 C38 116.8(4) . .
C58 C38 C57 118.7(5) . .
C58 C38 C37 121.8(5) . .
C57 C38 C37 119.5(5) . .
C47 C39 C33 118.2(5) . .
N4 C40 N6 124.9(5) . .
N4 C40 C55 117.4(5) . .
N6 C40 C55 117.7(5) . .
N5 C41 N6 124.7(4) . .
N5 C41 C43 117.3(4) . .
N6 C41 C43 118.0(4) . .
N8 C42 C31 123.8(5) . .
C44 C43 C22 118.7(5) . .
C44 C43 C41 120.5(5) . .
C22 C43 C41 120.8(5) . .
C43 C44 C28 118.9(5) . .
C31 C45 C53 118.3(5) . .
C31 C45 C48 120.9(5) . .
C53 C45 C48 120.8(5) . .
N3 C46 C54 123.4(5) . .
N7 C47 C39 124.2(5) . .
N10 C48 N11 125.0(5) . .
N10 C48 C45 117.3(5) . .
N11 C48 C45 117.7(4) . .
N2 C49 C22 123.0(5) . .
N7 C50 C29 123.2(5) . .
N1 C51 C52 123.9(5) . .
C51 C52 C36 118.2(5) . .
C21 C53 C45 119.1(5) . .
C55 C54 C46 118.7(5) . .
C54 C55 C35 118.3(5) . .
C54 C55 C40 119.5(5) . .
C35 C55 C40 122.2(5) . .
N9 C56 C58 124.1(5) . .
C60 C57 C38 118.8(5) . .
C38 C58 C56 118.1(5) . .
N3 C59 C35 122.7(5) . .
N9 C60 C57 123.6(5) . .
C27 N1 C51 117.0(5) . .
C27 N1 Ag1 114.8(3) . .
C51 N1 Ag1 127.4(4) . .
C49 N2 C28 117.4(4) . .
C49 N2 Ag1 127.0(3) . 3
C28 N2 Ag1 115.5(3) . 3
C46 N3 C59 117.1(5) . .
C46 N3 Ag2 112.2(4) . .
C59 N3 Ag2 130.5(4) . .
C40 N4 C30 115.1(4) . .
C30 N5 C41 115.4(4) . .
C40 N6 C41 114.8(4) . .
C50 N7 C47 117.1(5) . .
C50 N7 Ag2 122.5(4) . .
C47 N7 Ag2 120.2(3) . .
C21 N8 C42 117.0(4) . .
C21 N8 Ag2 120.7(3) . 3_545
C42 N8 Ag2 122.3(3) . 3_545
C56 N9 C60 116.5(5) . .
C56 N9 Ag1 127.4(4) . 1_656
C60 N9 Ag1 115.0(4) . 1_656
C17 N10 C48 114.4(4) . .
C37 N11 C48 114.9(4) . .
C17 N12 C37 115.5(4) . .
O1 Mo1 O1 104.7(6) . 2_655
O1 Mo1 O2 105.7(2) . 2_655
O1 Mo1 O2 107.8(3) 2_655 2_655
O1 Mo1 O2 107.8(3) . .
O1 Mo1 O2 105.7(2) 2_655 .
O2 Mo1 O2 123.7(3) 2_655 .
O4 Mo2 O3 103.6(2) . .
O4 Mo2 O5 102.42(19) . .
O3 Mo2 O5 100.2(2) . .
O4 Mo2 O2 93.29(19) . .
O3 Mo2 O2 100.0(2) . .
O5 Mo2 O2 150.58(17) . .
O4 Mo2 O7 164.17(19) . 2_655
O3 Mo2 O7 90.43(18) . 2_655
O5 Mo2 O7 81.97(17) . 2_655
O2 Mo2 O7 76.76(17) . 2_655
O4 Mo2 O6 90.14(19) . .
O3 Mo2 O6 166.17(19) . .
O5 Mo2 O6 74.48(16) . .
O2 Mo2 O6 80.84(16) . .
O7 Mo2 O6 76.27(16) 2_655 .
O10 Mo3 O9 103.8(2) . .
O10 Mo3 O11 103.1(2) . .
O9 Mo3 O11 97.26(19) . .
O10 Mo3 O5 98.0(2) . .
O9 Mo3 O5 99.10(19) . .
O11 Mo3 O5 149.20(17) . .
O10 Mo3 O12 90.70(17) . 2_655
O9 Mo3 O12 164.92(19) . 2_655
O11 Mo3 O12 75.18(16) . 2_655
O5 Mo3 O12 82.52(16) . 2_655
O10 Mo3 O6 162.40(19) . .
O9 Mo3 O6 92.40(19) . .
O11 Mo3 O6 81.11(16) . .
O5 Mo3 O6 72.31(16) . .
O12 Mo3 O6 73.71(16) 2_655 .
O13 Mo4 O13 107.0(3) . 2_655
O13 Mo4 O11 104.7(2) . .
O13 Mo4 O11 102.7(2) 2_655 .
O13 Mo4 O11 102.7(2) . 2_655
O13 Mo4 O11 104.7(2) 2_655 2_655
O11 Mo4 O11 133.0(3) . 2_655
O8 Mo5 O6 112.0(2) . .
O8 Mo5 O7 105.7(2) . .
O6 Mo5 O7 110.1(2) . .
O8 Mo5 O12 107.86(19) . .
O6 Mo5 O12 111.0(2) . .
O7 Mo5 O12 110.14(19) . .
Mo1 O2 Mo2 136.3(2) . .
Mo2 O5 Mo3 120.8(2) . .
Mo5 O6 Mo2 141.5(2) . .
Mo5 O6 Mo3 128.8(2) . .
Mo2 O6 Mo3 88.96(14) . .
Mo5 O7 Mo2 127.7(2) . 2_655
Mo4 O11 Mo3 123.7(2) . .
Mo5 O12 Mo3 128.8(2) . 2_655

loop_
_geom_bond_atom_site_label_1
_geom_bond_atom_site_label_2
_geom_bond_distance
_geom_bond_site_symmetry_2
Ag1 N2 2.252(4) 3_445
Ag1 N9 2.292(5) 1_454
Ag1 N1 2.338(4) .
Ag2 N7 2.253(4) .
Ag2 N3 2.282(5) .
Ag2 N8 2.294(4) 3_455
C17 N12 1.330(7) .
C17 N10 1.338(6) .
C17 C33 1.491(7) .
C21 N8 1.343(7) .
C21 C53 1.380(7) .
C22 C43 1.400(7) .
C22 C49 1.398(7) .
C26 C36 1.385(7) .
C26 C27 1.387(7) .
C27 N1 1.336(7) .
C28 N2 1.349(7) .
C28 C44 1.389(7) .
C29 C33 1.377(7) .
C29 C50 1.397(8) .
C30 N5 1.321(6) .
C30 N4 1.350(7) .
C30 C36 1.493(7) .
C31 C42 1.383(7) .
C31 C45 1.389(7) .
C33 C39 1.393(7) .
C35 C59 1.376(8) .
C35 C55 1.387(8) .
C36 C52 1.391(7) .
C37 N11 1.330(7) .
C37 N12 1.335(7) .
C37 C38 1.490(7) .
C38 C58 1.380(8) .
C38 C57 1.390(8) .
C39 C47 1.372(8) .
C40 N4 1.337(7) .
C40 N6 1.339(7) .
C40 C55 1.482(7) .
C41 N5 1.345(7) .
C41 N6 1.347(7) .
C41 C43 1.483(7) .
C42 N8 1.345(7) .
C43 C44 1.378(7) .
C45 C53 1.395(7) .
C45 C48 1.484(7) .
C46 N3 1.342(7) .
C46 C54 1.391(8) .
C47 N7 1.334(7) .
C48 N10 1.343(7) .
C48 N11 1.349(7) .
C49 N2 1.339(7) .
C50 N7 1.331(7) .
C51 N1 1.342(7) .
C51 C52 1.380(8) .
C54 C55 1.387(8) .
C56 N9 1.335(7) .
C56 C58 1.389(8) .
C57 C60 1.373(8) .
C59 N3 1.355(7) .
C60 N9 1.345(8) .
N2 Ag1 2.252(4) 3
N8 Ag2 2.294(4) 3_545
N9 Ag1 2.292(5) 1_656
Mo1 O1 1.714(6) .
Mo1 O1 1.714(6) 2_655
Mo1 O2 1.809(4) 2_655
Mo1 O2 1.809(4) .
Mo2 O4 1.703(4) .
Mo2 O3 1.717(4) .
Mo2 O5 1.870(4) .
Mo2 O2 1.989(4) .
Mo2 O7 2.290(4) 2_655
Mo2 O6 2.359(4) .
Mo3 O10 1.678(4) .
Mo3 O9 1.707(4) .
Mo3 O11 1.932(4) .
Mo3 O5 1.957(4) .
Mo3 O12 2.303(4) 2_655
Mo3 O6 2.391(4) .
Mo4 O13 1.690(5) .
Mo4 O13 1.690(5) 2_655
Mo4 O11 1.903(4) .
Mo4 O11 1.903(4) 2_655
Mo5 O8 1.698(4) .
Mo5 O6 1.784(4) .
Mo5 O7 1.787(4) .
Mo5 O12 1.795(4) .
O7 Mo2 2.290(4) 2_655
O12 Mo3 2.303(4) 2_655
